data_7134268
loop_
_publ_author_name
'Shi, Tongtong'
'Tian, Miao'
'Sun, Zongfei'
'Zou, Ruixiao'
'Zhang, Zexuan'
'Xie, Na'
'Hao, Erjun'
'Xu, Xinming'
'Sun, Kai'

_publ_section_title
;
 Photochemical aerobic sulfonylation-cyclization-selenylation to
 indole-fused medium-sized N-heterocycles in 2-Me-THF.
;
_journal_issue 20
_journal_name_full 'Chemical communications (Cambridge, England)'
_journal_page_first 4066
_journal_page_last 4069
_journal_paper_doi 10.1039/d4cc06686c
_journal_volume 61
_journal_year 2025
_chemical_formula_sum 'C29 H24 N2 O3 S2 Se'
_chemical_formula_weight 591.58
_space_group_IT_number 14
_space_group_name_Hall '-P 2ybc'
_space_group_name_H-M_alt 'P 1 21/c 1'
_symmetry_cell_setting monoclinic
_symmetry_space_group_name_H-M 'P 1 21/c 1'
_atom_sites_solution_hydrogens geom
_atom_sites_solution_primary direct
_atom_sites_solution_secondary difmap
_audit_creation_method SHELXL-97
_audit_update_record
;
2024-10-14 deposited with the CCDC.	2025-02-06 downloaded from the CCDC.
;
_cell_angle_alpha 90.00
_cell_angle_beta 90.00
_cell_angle_gamma 90.00
_cell_formula_units_Z 4
_cell_length_a 8.5751(4)
_cell_length_b 15.3208(7)
_cell_length_c 20.3759(10)
_cell_measurement_reflns_used 9946
_cell_measurement_temperature 273(2)
_cell_measurement_theta_max 27.44
_cell_measurement_theta_min 2.84
_cell_volume 2676.9(2)
_computing_cell_refinement 'Bruker SAINT'
_computing_data_collection 'Bruker APEX2'
_computing_data_reduction 'Bruker SAINT'
_computing_molecular_graphics 'Bruker SHELXTL'
_computing_publication_material 'Bruker SHELXTL'
_computing_structure_refinement 'SHELXL-97 (Sheldrick, 1997)'
_computing_structure_solution 'SHELXS-97 (Sheldrick, 1990)'
_diffrn_ambient_temperature 273(2)
_diffrn_measured_fraction_theta_full 0.991
_diffrn_measured_fraction_theta_max 0.991
_diffrn_measurement_device_type 'Bruker APEX-II CCD'
_diffrn_measurement_method '\f and \w scans'
_diffrn_radiation_monochromator graphite
_diffrn_radiation_source 'fine-focus sealed tube'
_diffrn_radiation_type MoK\a
_diffrn_radiation_wavelength 0.71073
_diffrn_reflns_av_R_equivalents 0.0487
_diffrn_reflns_av_sigmaI/netI 0.0240
_diffrn_reflns_limit_h_max 9
_diffrn_reflns_limit_h_min -11
_diffrn_reflns_limit_k_max 19
_diffrn_reflns_limit_k_min -19
_diffrn_reflns_limit_l_max 26
_diffrn_reflns_limit_l_min -26
_diffrn_reflns_number 54486
_diffrn_reflns_theta_full 27.59
_diffrn_reflns_theta_max 27.59
_diffrn_reflns_theta_min 2.72
_diffrn_standards_number 0
_exptl_absorpt_coefficient_mu 1.593
_exptl_absorpt_correction_T_max 0.8405
_exptl_absorpt_correction_T_min 0.6841
_exptl_absorpt_correction_type none
_exptl_crystal_density_diffrn 1.468
_exptl_crystal_density_method 'not measured'
_exptl_crystal_description BLOCK
_exptl_crystal_F_000 1208
_exptl_crystal_size_max 0.26
_exptl_crystal_size_mid 0.21
_exptl_crystal_size_min 0.11
_refine_diff_density_max 4.081
_refine_diff_density_min -1.468
_refine_diff_density_rms 0.122
_refine_ls_extinction_method none
_refine_ls_goodness_of_fit_ref 1.045
_refine_ls_hydrogen_treatment mixed
_refine_ls_matrix_type full
_refine_ls_number_parameters 330
_refine_ls_number_reflns 6132
_refine_ls_number_restraints 7
_refine_ls_restrained_S_all 1.110
_refine_ls_R_factor_all 0.0928
_refine_ls_R_factor_gt 0.0757
_refine_ls_shift/su_max 0.000
_refine_ls_shift/su_mean 0.000
_refine_ls_structure_factor_coef Fsqd
_refine_ls_weighting_details 'calc w=1/[\s^2^(Fo^2^)+(0.1418P)^2^+7.8303P] where P=(Fo^2^+2Fc^2^)/3'
_refine_ls_weighting_scheme calc
_refine_ls_wR_factor_gt 0.2245
_refine_ls_wR_factor_ref 0.2428
_reflns_number_gt 4892
_reflns_number_total 6132
_reflns_threshold_expression >2sigma(I)
_cod_data_source_file d4cc06686c3.cif
_cod_data_source_block 1
_cod_depositor_comments
;
The following automatic conversions were performed:

data item '_symmetry_cell_setting' value 'Monoclinic' was changed to
'monoclinic' in accordance with the
/home/data/users/saulius/crontab/automatic-downloads/rss-feeds/RSC/lib/dictionaries/cif_core.dic
dictionary named 'cif_core.dic' version 2.4.2 last updated on
2011-04-26.

Automatic conversion script
Id: cif_fix_values 8170 2020-07-09 18:12:32Z antanas 

 Adding full bibliography for 7134268.cif.
;
_cod_original_sg_symbol_H-M P2(1)/c
_cod_database_code 7134268

loop_
_symmetry_equiv_pos_as_xyz
'x, y, z'
'-x, y+1/2, -z+1/2'
'-x, -y, -z'
'x, -y-1/2, z-1/2'

loop_
_atom_site_label
_atom_site_type_symbol
_atom_site_fract_x
_atom_site_fract_y
_atom_site_fract_z
_atom_site_U_iso_or_equiv
_atom_site_adp_type
_atom_site_occupancy
_atom_site_symmetry_multiplicity
_atom_site_calc_flag
_atom_site_refinement_flags
_atom_site_disorder_assembly
_atom_site_disorder_group
Se1 Se 0.70078(7) 0.44223(3) 0.41844(3) 0.0470(2) Uani 1 1 d . . .
C1 C 0.5642(6) 0.5390(3) 0.4080(2) 0.0318(9) Uani 1 1 d . . .
N1 N 0.4309(4) 0.6645(2) 0.41887(18) 0.0296(8) Uani 1 1 d . . .
O1 O 0.8712(5) 0.7512(3) 0.3904(2) 0.0592(12) Uani 1 1 d . . .
S1 S 0.75547(15) 0.79138(8) 0.57142(6) 0.0381(3) Uani 1 1 d . . .
S2 S 0.4747(3) 0.8685(2) 0.63728(11) 0.0904(7) Uani 1 1 d U . .
C2 C 0.5727(5) 0.6228(3) 0.4321(2) 0.0284(8) Uani 1 1 d . . .
N2 N 0.6323(5) 0.8093(3) 0.39697(19) 0.0350(8) Uani 1 1 d . . .
O2 O 0.9018(5) 0.7577(3) 0.5938(2) 0.0614(12) Uani 1 1 d . . .
O3 O 0.7555(6) 0.8664(3) 0.5295(2) 0.0543(10) Uani 1 1 d . . .
C3 C 0.4144(6) 0.5291(3) 0.3773(2) 0.0328(9) Uani 1 1 d . . .
C4 C 0.3453(7) 0.4611(3) 0.3414(3) 0.0410(11) Uani 1 1 d . . .
H4 H 0.3981 0.4089 0.3346 0.049 Uiso 1 1 calc R . .
C5 C 0.1985(7) 0.4733(4) 0.3167(3) 0.0521(14) Uani 1 1 d . . .
H5 H 0.1508 0.4284 0.2934 0.063 Uiso 1 1 calc R . .
C6 C 0.1190(7) 0.5520(4) 0.3259(3) 0.0496(14) Uani 1 1 d . . .
H6 H 0.0192 0.5582 0.3087 0.060 Uiso 1 1 calc R . .
C7 C 0.3340(5) 0.6075(3) 0.3854(2) 0.0319(9) Uani 1 1 d . . .
C8 C 0.3857(5) 0.7498(3) 0.4384(2) 0.0302(9) Uani 1 1 d . . .
C9 C 0.2426(6) 0.7620(3) 0.4695(3) 0.0390(10) Uani 1 1 d . . .
H9 H 0.1798 0.7140 0.4786 0.047 Uiso 1 1 calc R . .
C10 C 0.1932(6) 0.8443(4) 0.4869(3) 0.0467(12) Uani 1 1 d . . .
H10 H 0.0967 0.8522 0.5068 0.056 Uiso 1 1 calc R . .
C11 C 0.2885(7) 0.9152(4) 0.4743(3) 0.0497(13) Uani 1 1 d . . .
H11 H 0.2547 0.9712 0.4848 0.060 Uiso 1 1 calc R . .
C12 C 0.4333(6) 0.9033(3) 0.4463(3) 0.0412(11) Uani 1 1 d . . .
H12 H 0.4982 0.9512 0.4400 0.049 Uiso 1 1 calc R . .
C14 C 0.7424(6) 0.7501(3) 0.4150(2) 0.0368(10) Uani 1 1 d . . .
C13 C 0.4841(5) 0.8206(3) 0.4274(2) 0.0329(9) Uani 1 1 d . . .
C15 C 0.7010(5) 0.6759(3) 0.4645(2) 0.0304(9) Uani 1 1 d . . .
C16 C 0.8480(6) 0.6220(4) 0.4759(3) 0.0432(12) Uani 1 1 d . . .
H16A H 0.8832 0.5982 0.4349 0.065 Uiso 1 1 calc R . .
H16B H 0.8254 0.5753 0.5058 0.065 Uiso 1 1 calc R . .
H16C H 0.9279 0.6586 0.4941 0.065 Uiso 1 1 calc R . .
C17 C 0.6425(5) 0.7077(3) 0.5331(2) 0.0310(9) Uani 1 1 d . . .
H17A H 0.6392 0.6578 0.5624 0.037 Uiso 1 1 calc R . .
H17B H 0.5366 0.7289 0.5282 0.037 Uiso 1 1 calc R . .
C20 C 0.7520(6) 0.4159(3) 0.3291(3) 0.0398(11) Uani 1 1 d . . .
C19 C 0.1843(6) 0.6204(4) 0.3595(3) 0.0405(11) Uani 1 1 d . . .
H19 H 0.1317 0.6730 0.3648 0.049 Uiso 1 1 calc R . .
C18 C 0.6854(8) 0.8795(4) 0.3526(3) 0.0567(15) Uani 1 1 d . . .
H18A H 0.7646 0.8573 0.3238 0.085 Uiso 1 1 calc R . .
H18B H 0.7274 0.9267 0.3781 0.085 Uiso 1 1 calc R . .
H18C H 0.5989 0.9003 0.3272 0.085 Uiso 1 1 calc R . .
C21 C 0.7285(7) 0.4733(4) 0.2778(3) 0.0513(13) Uani 1 1 d . . .
H21 H 0.6820 0.5272 0.2854 0.062 Uiso 1 1 calc R . .
C22 C 0.7752(9) 0.4498(5) 0.2143(4) 0.0659(18) Uani 1 1 d . . .
H22 H 0.7574 0.4877 0.1795 0.079 Uiso 1 1 calc R . .
C23 C 0.8472(9) 0.3709(6) 0.2031(4) 0.074(2) Uani 1 1 d . . .
H23 H 0.8790 0.3558 0.1610 0.089 Uiso 1 1 calc R . .
C24 C 0.8720(9) 0.3141(5) 0.2552(5) 0.075(2) Uani 1 1 d . . .
H24 H 0.9215 0.2610 0.2478 0.090 Uiso 1 1 calc R . .
C25 C 0.8244(8) 0.3354(4) 0.3174(4) 0.0590(16) Uani 1 1 d . . .
H25 H 0.8402 0.2965 0.3518 0.071 Uiso 1 1 calc R . .
C26 C 0.6450(8) 0.8113(4) 0.6434(3) 0.0505(11) Uani 1 1 d DU . .
C27 C 0.6828(8) 0.7803(4) 0.7096(2) 0.0561(10) Uani 1 1 d D . .
H27A H 0.7699 0.7491 0.7233 0.067 Uiso 1 1 calc R . .
C28 C 0.5547(8) 0.8095(4) 0.7476(3) 0.0561(10) Uani 1 1 d DU . .
H28 H 0.5488 0.7984 0.7924 0.067 Uiso 1 1 calc R . .
C29 C 0.4403(11) 0.8547(6) 0.7155(4) 0.0760(17) Uani 1 1 d U . .
H29 H 0.3511 0.8756 0.7362 0.091 Uiso 1 1 calc R . .

loop_
_atom_site_aniso_label
_atom_site_aniso_U_11
_atom_site_aniso_U_22
_atom_site_aniso_U_33
_atom_site_aniso_U_23
_atom_site_aniso_U_13
_atom_site_aniso_U_12
Se1 0.0630(4) 0.0333(3) 0.0447(3) 0.0037(2) -0.0033(3) 0.0103(2)
C1 0.040(2) 0.027(2) 0.028(2) 0.0008(16) 0.0050(17) 0.0005(18)
N1 0.0276(17) 0.0286(18) 0.0326(18) -0.0029(14) 0.0045(14) -0.0033(14)
O1 0.044(2) 0.062(3) 0.072(3) 0.012(2) 0.031(2) -0.0035(19)
S1 0.0403(6) 0.0399(6) 0.0341(6) -0.0019(5) -0.0035(5) -0.0079(5)
S2 0.1026(17) 0.1061(18) 0.0625(11) 0.0003(11) 0.0062(11) 0.0175(14)
C2 0.029(2) 0.029(2) 0.0270(19) 0.0009(16) 0.0060(15) -0.0018(16)
N2 0.039(2) 0.036(2) 0.0295(18) 0.0063(15) 0.0071(15) -0.0083(16)
O2 0.042(2) 0.078(3) 0.065(3) -0.009(2) -0.0139(19) -0.001(2)
O3 0.077(3) 0.043(2) 0.043(2) 0.0024(17) 0.0030(19) -0.021(2)
C3 0.039(2) 0.030(2) 0.030(2) 0.0005(17) 0.0072(17) -0.0070(18)
C4 0.051(3) 0.032(2) 0.041(3) -0.003(2) 0.006(2) -0.010(2)
C5 0.058(3) 0.051(3) 0.047(3) -0.014(3) 0.003(3) -0.022(3)
C6 0.038(3) 0.062(4) 0.049(3) -0.006(3) -0.003(2) -0.016(2)
C7 0.030(2) 0.034(2) 0.032(2) -0.0002(17) 0.0035(16) -0.0079(17)
C8 0.030(2) 0.028(2) 0.032(2) -0.0033(17) 0.0017(16) -0.0022(16)
C9 0.032(2) 0.039(3) 0.046(3) -0.004(2) 0.0061(19) -0.0025(19)
C10 0.039(3) 0.046(3) 0.055(3) -0.006(2) 0.004(2) 0.009(2)
C11 0.058(3) 0.033(3) 0.058(3) -0.012(2) -0.004(3) 0.010(2)
C12 0.046(3) 0.030(2) 0.048(3) 0.000(2) -0.004(2) -0.004(2)
C14 0.034(2) 0.038(2) 0.038(2) -0.0016(19) 0.0083(19) -0.0117(19)
C13 0.035(2) 0.033(2) 0.030(2) 0.0031(17) -0.0014(17) -0.0036(18)
C15 0.028(2) 0.032(2) 0.031(2) -0.0016(17) 0.0044(16) -0.0032(16)
C16 0.031(2) 0.045(3) 0.053(3) -0.004(2) -0.001(2) 0.003(2)
C17 0.031(2) 0.036(2) 0.0256(19) 0.0028(17) 0.0018(16) -0.0045(17)
C20 0.033(2) 0.036(2) 0.050(3) -0.007(2) -0.005(2) 0.0022(19)
C19 0.031(2) 0.047(3) 0.044(3) -0.005(2) 0.0018(19) -0.003(2)
C18 0.065(4) 0.048(3) 0.057(4) 0.020(3) 0.014(3) -0.013(3)
C21 0.056(3) 0.046(3) 0.052(3) -0.004(3) 0.000(3) 0.014(3)
C22 0.074(5) 0.075(5) 0.049(4) -0.009(3) 0.002(3) 0.003(4)
C23 0.062(4) 0.097(6) 0.064(4) -0.037(4) 0.000(3) 0.009(4)
C24 0.066(4) 0.063(4) 0.096(6) -0.041(4) -0.006(4) 0.018(4)
C25 0.061(4) 0.044(3) 0.071(4) -0.015(3) -0.015(3) 0.013(3)
C26 0.072(3) 0.045(3) 0.034(2) -0.010(2) 0.003(2) -0.017(2)
C27 0.092(3) 0.043(2) 0.0337(14) -0.0190(13) 0.0229(17) -0.0084(19)
C28 0.092(3) 0.043(2) 0.0337(14) -0.0190(13) 0.0229(17) -0.0084(19)
C29 0.088(4) 0.075(5) 0.065(3) -0.016(3) 0.017(3) 0.002(3)

loop_
_atom_type_symbol
_atom_type_description
_atom_type_scat_dispersion_real
_atom_type_scat_dispersion_imag
_atom_type_scat_source
C C 0.0033 0.0016 'International Tables Vol C Tables 4.2.6.8 and 6.1.1.4'
H H 0.0000 0.0000 'International Tables Vol C Tables 4.2.6.8 and 6.1.1.4'
N N 0.0061 0.0033 'International Tables Vol C Tables 4.2.6.8 and 6.1.1.4'
O O 0.0106 0.0060 'International Tables Vol C Tables 4.2.6.8 and 6.1.1.4'
S S 0.1246 0.1234 'International Tables Vol C Tables 4.2.6.8 and 6.1.1.4'
Se Se -0.0929 2.2259 'International Tables Vol C Tables 4.2.6.8 and 6.1.1.4'

loop_
_geom_angle_atom_site_label_1
_geom_angle_atom_site_label_2
_geom_angle_atom_site_label_3
_geom_angle
_geom_angle_site_symmetry_1
_geom_angle_site_symmetry_3
_geom_angle_publ_flag
C1 Se1 C20 101.5(2) . . ?
C2 C1 C3 107.5(4) . . ?
C2 C1 Se1 130.9(4) . . ?
C3 C1 Se1 121.1(3) . . ?
C7 N1 C2 109.2(4) . . ?
C7 N1 C8 123.6(4) . . ?
C2 N1 C8 127.1(4) . . ?
O2 S1 O3 118.6(3) . . ?
O2 S1 C26 105.5(3) . . ?
O3 S1 C26 110.9(3) . . ?
O2 S1 C17 110.8(3) . . ?
O3 S1 C17 108.4(2) . . ?
C26 S1 C17 101.3(2) . . ?
C29 S2 C26 90.9(4) . . ?
C1 C2 N1 108.1(4) . . ?
C1 C2 C15 133.9(4) . . ?
N1 C2 C15 117.9(4) . . ?
C14 N2 C13 125.6(4) . . ?
C14 N2 C18 115.9(4) . . ?
C13 N2 C18 117.0(4) . . ?
C7 C3 C4 119.5(5) . . ?
C7 C3 C1 107.4(4) . . ?
C4 C3 C1 133.0(5) . . ?
C5 C4 C3 118.6(5) . . ?
C5 C4 H4 120.7 . . ?
C3 C4 H4 120.7 . . ?
C4 C5 C6 121.1(5) . . ?
C4 C5 H5 119.5 . . ?
C6 C5 H5 119.5 . . ?
C19 C6 C5 121.8(5) . . ?
C19 C6 H6 119.1 . . ?
C5 C6 H6 119.1 . . ?
N1 C7 C3 107.7(4) . . ?
N1 C7 C19 130.3(5) . . ?
C3 C7 C19 121.9(4) . . ?
C13 C8 C9 120.1(4) . . ?
C13 C8 N1 120.4(4) . . ?
C9 C8 N1 119.4(4) . . ?
C10 C9 C8 120.7(5) . . ?
C10 C9 H9 119.6 . . ?
C8 C9 H9 119.6 . . ?
C9 C10 C11 119.3(5) . . ?
C9 C10 H10 120.3 . . ?
C11 C10 H10 120.3 . . ?
C12 C11 C10 120.3(5) . . ?
C12 C11 H11 119.8 . . ?
C10 C11 H11 119.8 . . ?
C11 C12 C13 121.1(5) . . ?
C11 C12 H12 119.5 . . ?
C13 C12 H12 119.5 . . ?
O1 C14 N2 120.7(5) . . ?
O1 C14 C15 119.0(5) . . ?
N2 C14 C15 120.2(4) . . ?
C8 C13 C12 118.3(4) . . ?
C8 C13 N2 121.1(4) . . ?
C12 C13 N2 120.6(4) . . ?
C2 C15 C16 112.0(4) . . ?
C2 C15 C14 105.9(4) . . ?
C16 C15 C14 107.8(4) . . ?
C2 C15 C17 108.9(3) . . ?
C16 C15 C17 107.3(4) . . ?
C14 C15 C17 115.0(4) . . ?
C15 C16 H16A 109.5 . . ?
C15 C16 H16B 109.5 . . ?
H16A C16 H16B 109.5 . . ?
C15 C16 H16C 109.5 . . ?
H16A C16 H16C 109.5 . . ?
H16B C16 H16C 109.5 . . ?
C15 C17 S1 116.2(3) . . ?
C15 C17 H17A 108.2 . . ?
S1 C17 H17A 108.2 . . ?
C15 C17 H17B 108.2 . . ?
S1 C17 H17B 108.2 . . ?
H17A C17 H17B 107.4 . . ?
C21 C20 C25 119.7(6) . . ?
C21 C20 Se1 123.5(4) . . ?
C25 C20 Se1 116.7(5) . . ?
C6 C19 C7 117.0(5) . . ?
C6 C19 H19 121.5 . . ?
C7 C19 H19 121.5 . . ?
N2 C18 H18A 109.5 . . ?
N2 C18 H18B 109.5 . . ?
H18A C18 H18B 109.5 . . ?
N2 C18 H18C 109.5 . . ?
H18A C18 H18C 109.5 . . ?
H18B C18 H18C 109.5 . . ?
C20 C21 C22 119.5(6) . . ?
C20 C21 H21 120.2 . . ?
C22 C21 H21 120.2 . . ?
C23 C22 C21 120.5(7) . . ?
C23 C22 H22 119.8 . . ?
C21 C22 H22 119.8 . . ?
C22 C23 C24 119.5(7) . . ?
C22 C23 H23 120.3 . . ?
C24 C23 H23 120.3 . . ?
C25 C24 C23 120.8(6) . . ?
C25 C24 H24 119.6 . . ?
C23 C24 H24 119.6 . . ?
C24 C25 C20 120.0(7) . . ?
C24 C25 H25 120.0 . . ?
C20 C25 H25 120.0 . . ?
C27 C26 S2 115.0(4) . . ?
C27 C26 S1 126.0(5) . . ?
S2 C26 S1 118.9(3) . . ?
C28 C27 C26 103.3(6) . . ?
C28 C27 H27A 128.3 . . ?
C26 C27 H27A 128.3 . . ?
C29 C28 C27 117.0(6) . . ?
C29 C28 H28 121.5 . . ?
C27 C28 H28 121.5 . . ?
C28 C29 S2 113.8(6) . . ?
C28 C29 H29 123.1 . . ?
S2 C29 H29 123.1 . . ?

loop_
_geom_bond_atom_site_label_1
_geom_bond_atom_site_label_2
_geom_bond_distance
_geom_bond_site_symmetry_2
_geom_bond_publ_flag
Se1 C1 1.902(5) . ?
Se1 C20 1.915(6) . ?
C1 C2 1.376(6) . ?
C1 C3 1.437(7) . ?
N1 C7 1.385(6) . ?
N1 C2 1.400(6) . ?
N1 C8 1.420(6) . ?
O1 C14 1.213(6) . ?
S1 O2 1.431(5) . ?
S1 O3 1.433(4) . ?
S1 C26 1.773(6) . ?
S1 C17 1.786(5) . ?
S2 C29 1.634(9) . ?
S2 C26 1.708(7) . ?
C2 C15 1.519(6) . ?
N2 C14 1.360(7) . ?
N2 C13 1.425(6) . ?
N2 C18 1.477(6) . ?
C3 C7 1.395(7) . ?
C3 C4 1.404(7) . ?
C4 C5 1.369(9) . ?
C4 H4 0.9300 . ?
C5 C6 1.398(9) . ?
C5 H5 0.9300 . ?
C6 C19 1.372(8) . ?
C6 H6 0.9300 . ?
C7 C19 1.402(7) . ?
C8 C13 1.392(6) . ?
C8 C9 1.394(6) . ?
C9 C10 1.376(7) . ?
C9 H9 0.9300 . ?
C10 C11 1.383(9) . ?
C10 H10 0.9300 . ?
C11 C12 1.379(8) . ?
C11 H11 0.9300 . ?
C12 C13 1.394(7) . ?
C12 H12 0.9300 . ?
C14 C15 1.561(6) . ?
C15 C16 1.524(7) . ?
C15 C17 1.563(6) . ?
C16 H16A 0.9600 . ?
C16 H16B 0.9600 . ?
C16 H16C 0.9600 . ?
C17 H17A 0.9700 . ?
C17 H17B 0.9700 . ?
C20 C21 1.381(8) . ?
C20 C25 1.401(8) . ?
C19 H19 0.9300 . ?
C18 H18A 0.9600 . ?
C18 H18B 0.9600 . ?
C18 H18C 0.9600 . ?
C21 C22 1.403(9) . ?
C21 H21 0.9300 . ?
C22 C23 1.376(11) . ?
C22 H22 0.9300 . ?
C23 C24 1.389(13) . ?
C23 H23 0.9300 . ?
C24 C25 1.370(11) . ?
C24 H24 0.9300 . ?
C25 H25 0.9300 . ?
C26 C27 1.465(7) . ?
C27 C28 1.416(7) . ?
C27 H27A 0.9300 . ?
C28 C29 1.368(11) . ?
C28 H28 0.9300 . ?
C29 H29 0.9300 . ?

loop_
_geom_torsion_atom_site_label_1
_geom_torsion_atom_site_label_2
_geom_torsion_atom_site_label_3
_geom_torsion_atom_site_label_4
_geom_torsion
_geom_torsion_site_symmetry_1
_geom_torsion_site_symmetry_2
_geom_torsion_site_symmetry_3
_geom_torsion_site_symmetry_4
_geom_torsion_publ_flag
C20 Se1 C1 C2 -122.1(4) . . . . ?
C20 Se1 C1 C3 66.6(4) . . . . ?
C3 C1 C2 N1 1.5(5) . . . . ?
Se1 C1 C2 N1 -170.7(3) . . . . ?
C3 C1 C2 C15 -174.5(4) . . . . ?
Se1 C1 C2 C15 13.3(8) . . . . ?
C7 N1 C2 C1 -0.9(5) . . . . ?
C8 N1 C2 C1 176.2(4) . . . . ?
C7 N1 C2 C15 175.8(4) . . . . ?
C8 N1 C2 C15 -7.0(6) . . . . ?
C2 C1 C3 C7 -1.5(5) . . . . ?
Se1 C1 C3 C7 171.6(3) . . . . ?
C2 C1 C3 C4 175.4(5) . . . . ?
Se1 C1 C3 C4 -11.5(7) . . . . ?
C7 C3 C4 C5 -1.5(7) . . . . ?
C1 C3 C4 C5 -178.2(5) . . . . ?
C3 C4 C5 C6 0.9(8) . . . . ?
C4 C5 C6 C19 0.4(9) . . . . ?
C2 N1 C7 C3 0.0(5) . . . . ?
C8 N1 C7 C3 -177.3(4) . . . . ?
C2 N1 C7 C19 -177.1(5) . . . . ?
C8 N1 C7 C19 5.7(8) . . . . ?
C4 C3 C7 N1 -176.5(4) . . . . ?
C1 C3 C7 N1 1.0(5) . . . . ?
C4 C3 C7 C19 0.8(7) . . . . ?
C1 C3 C7 C19 178.3(4) . . . . ?
C7 N1 C8 C13 -133.7(5) . . . . ?
C2 N1 C8 C13 49.6(6) . . . . ?
C7 N1 C8 C9 47.3(6) . . . . ?
C2 N1 C8 C9 -129.5(5) . . . . ?
C13 C8 C9 C10 3.2(8) . . . . ?
N1 C8 C9 C10 -177.7(5) . . . . ?
C8 C9 C10 C11 -1.3(9) . . . . ?
C9 C10 C11 C12 -1.8(9) . . . . ?
C10 C11 C12 C13 2.9(9) . . . . ?
C13 N2 C14 O1 -172.7(5) . . . . ?
C18 N2 C14 O1 -7.1(8) . . . . ?
C13 N2 C14 C15 11.4(7) . . . . ?
C18 N2 C14 C15 177.0(5) . . . . ?
C9 C8 C13 C12 -2.1(7) . . . . ?
N1 C8 C13 C12 178.9(4) . . . . ?
C9 C8 C13 N2 178.6(4) . . . . ?
N1 C8 C13 N2 -0.5(7) . . . . ?
C11 C12 C13 C8 -1.0(8) . . . . ?
C11 C12 C13 N2 178.3(5) . . . . ?
C14 N2 C13 C8 -50.5(7) . . . . ?
C18 N2 C13 C8 144.1(5) . . . . ?
C14 N2 C13 C12 130.2(5) . . . . ?
C18 N2 C13 C12 -35.2(7) . . . . ?
C1 C2 C15 C16 -4.3(7) . . . . ?
N1 C2 C15 C16 180.0(4) . . . . ?
C1 C2 C15 C14 112.9(5) . . . . ?
N1 C2 C15 C14 -62.8(5) . . . . ?
C1 C2 C15 C17 -122.8(5) . . . . ?
N1 C2 C15 C17 61.4(5) . . . . ?
O1 C14 C15 C2 -114.8(5) . . . . ?
N2 C14 C15 C2 61.2(5) . . . . ?
O1 C14 C15 C16 5.2(7) . . . . ?
N2 C14 C15 C16 -178.8(4) . . . . ?
O1 C14 C15 C17 124.9(5) . . . . ?
N2 C14 C15 C17 -59.1(6) . . . . ?
C2 C15 C17 S1 -166.1(3) . . . . ?
C16 C15 C17 S1 72.5(4) . . . . ?
C14 C15 C17 S1 -47.4(5) . . . . ?
O2 S1 C17 C15 -71.5(4) . . . . ?
O3 S1 C17 C15 60.3(4) . . . . ?
C26 S1 C17 C15 177.0(4) . . . . ?
C1 Se1 C20 C21 17.1(5) . . . . ?
C1 Se1 C20 C25 -166.3(4) . . . . ?
C5 C6 C19 C7 -1.1(8) . . . . ?
N1 C7 C19 C6 177.1(5) . . . . ?
C3 C7 C19 C6 0.5(7) . . . . ?
C25 C20 C21 C22 1.1(9) . . . . ?
Se1 C20 C21 C22 177.5(5) . . . . ?
C20 C21 C22 C23 -1.5(11) . . . . ?
C21 C22 C23 C24 0.7(12) . . . . ?
C22 C23 C24 C25 0.6(12) . . . . ?
C23 C24 C25 C20 -1.0(11) . . . . ?
C21 C20 C25 C24 0.2(10) . . . . ?
Se1 C20 C25 C24 -176.5(5) . . . . ?
C29 S2 C26 C27 -1.4(5) . . . . ?
C29 S2 C26 S1 176.6(4) . . . . ?
O2 S1 C26 C27 -12.8(6) . . . . ?
O3 S1 C26 C27 -142.4(5) . . . . ?
C17 S1 C26 C27 102.7(5) . . . . ?
O2 S1 C26 S2 169.4(4) . . . . ?
O3 S1 C26 S2 39.8(4) . . . . ?
C17 S1 C26 S2 -75.0(4) . . . . ?
S2 C26 C27 C28 1.0(6) . . . . ?
S1 C26 C27 C28 -176.8(4) . . . . ?
C26 C27 C28 C29 0.0(8) . . . . ?
C27 C28 C29 S2 -1.0(9) . . . . ?
C26 S2 C29 C28 1.3(7) . . . . ?
